data_4347212
loop_
_publ_author_name
'Fliedel, Christophe'
'Rosa, Vitor'
'Vileno, Bertrand'
'Parizel, Nathalie'
'Choua, Sylvie'
'Gourlaouen, Christophe'
'Rosa, Patrick'
'Turek, Philippe'
'Braunstein, Pierre'

_publ_section_title
;
 Zwitterionic Cobalt Complexes with
 Bis(diphenylphosphino)(N-thioether)amine Assembling Ligands: Structural,
 EPR, Magnetic, and Computational Studies.
;
_journal_issue 9
_journal_name_full 'Inorganic chemistry'
_journal_page_first 4183
_journal_page_last 4198
_journal_paper_doi 10.1021/acs.inorgchem.5b02889
_journal_volume 55
_journal_year 2016
_chemical_formula_moiety 'C4 H12 Cl3 Co N S'
_chemical_formula_sum 'C4 H12 Cl3 Co N S'
_chemical_formula_weight 271.49
_space_group_IT_number 61
_space_group_name_Hall '-P 2ac 2ab'
_space_group_name_H-M_alt 'P b c a'
_symmetry_cell_setting orthorhombic
_symmetry_Int_Tables_number 61
_symmetry_space_group_name_H-M 'P b c a'
_atom_sites_solution_hydrogens geom
_atom_sites_solution_primary direct
_atom_sites_solution_secondary difmap
_audit_creation_method SHELXL-97
_cell_angle_alpha 90.00
_cell_angle_beta 90.00
_cell_angle_gamma 90.00
_cell_formula_units_Z 8
_cell_length_a 10.5383(4)
_cell_length_b 11.1199(5)
_cell_length_c 18.1015(9)
_cell_measurement_reflns_used 1544
_cell_measurement_temperature 173(2)
_cell_measurement_theta_max 25.26
_cell_measurement_theta_min 0.998
_cell_volume 2121.22(16)
_computing_cell_refinement 'HKL Scalepack (Otwinowski & Minor 1997)'
_computing_data_collection 'Collect (Bruker AXS BV, 1997-2004)'
_computing_data_reduction 'HKL Denzo and Scalepack (Otwinowski & Minor 1997)'
_computing_molecular_graphics ORTEP
_computing_publication_material PLATON
_computing_structure_refinement 'SHELXL-97 (Sheldrick, 1997)'
_computing_structure_solution 'SHELXS-97 (Sheldrick, 1997)'
_diffrn_ambient_temperature 173(2)
_diffrn_detector_area_resol_mean 9
_diffrn_measured_fraction_theta_full 0.998
_diffrn_measured_fraction_theta_max 0.998
_diffrn_measurement_device_type KappaCCD
_diffrn_measurement_method CCD
_diffrn_radiation_monochromator graphite
_diffrn_radiation_probe x-ray
_diffrn_radiation_type MoK\a
_diffrn_radiation_wavelength 0.71073
_diffrn_reflns_av_R_equivalents 0.0413
_diffrn_reflns_av_sigmaI/netI 0.0477
_diffrn_reflns_limit_h_max 13
_diffrn_reflns_limit_h_min -13
_diffrn_reflns_limit_k_max 13
_diffrn_reflns_limit_k_min -13
_diffrn_reflns_limit_l_max 22
_diffrn_reflns_limit_l_min -22
_diffrn_reflns_number 4030
_diffrn_reflns_theta_full 26.37
_diffrn_reflns_theta_max 26.37
_diffrn_reflns_theta_min 3.49
_diffrn_source 'fine-focus sealed tube'
_exptl_absorpt_coefficient_mu 2.508
_exptl_absorpt_correction_T_max 0.855
_exptl_absorpt_correction_T_min 0.680
_exptl_absorpt_correction_type multi-scan
_exptl_absorpt_process_details 'L. Spek, J. Appl.Cryst. 2003, 36, 7, B. Blessing, Acta Cryst, 1995, A51, 33'
_exptl_crystal_colour blue
_exptl_crystal_density_diffrn 1.700
_exptl_crystal_density_method 'not measured'
_exptl_crystal_description plate
_exptl_crystal_F_000 1096
_exptl_crystal_size_max 0.25
_exptl_crystal_size_mid 0.25
_exptl_crystal_size_min 0.10
_refine_diff_density_max 0.388
_refine_diff_density_min -0.399
_refine_diff_density_rms 0.090
_refine_ls_extinction_method none
_refine_ls_goodness_of_fit_ref 1.036
_refine_ls_hydrogen_treatment refall
_refine_ls_matrix_type full
_refine_ls_number_parameters 139
_refine_ls_number_reflns 2165
_refine_ls_number_restraints 0
_refine_ls_restrained_S_all 1.036
_refine_ls_R_factor_all 0.0604
_refine_ls_R_factor_gt 0.0369
_refine_ls_shift/su_max 0.001
_refine_ls_shift/su_mean 0.000
_refine_ls_structure_factor_coef Fsqd
_refine_ls_weighting_details 'calc w=1/[\s^2^(Fo^2^)+(0.0369P)^2^+0.0000P] where P=(Fo^2^+2Fc^2^)/3'
_refine_ls_weighting_scheme calc
_refine_ls_wR_factor_gt 0.0687
_refine_ls_wR_factor_ref 0.0746
_reflns_number_gt 1672
_reflns_number_total 2165
_reflns_threshold_expression >2sigma(I)
_cod_data_source_file ic5b02889_si_002.cif
_cod_data_source_block VL_50b
_cod_database_code 4347212

loop_
_symmetry_equiv_pos_as_xyz
'x, y, z'
'-x+1/2, -y, z+1/2'
'x+1/2, -y+1/2, -z'
'-x, y+1/2, -z+1/2'
'-x, -y, -z'
'x-1/2, y, -z-1/2'
'-x-1/2, y-1/2, z'
'x, -y-1/2, z-1/2'

loop_
_atom_site_label
_atom_site_type_symbol
_atom_site_fract_x
_atom_site_fract_y
_atom_site_fract_z
_atom_site_U_iso_or_equiv
_atom_site_adp_type
_atom_site_occupancy
_atom_site_symmetry_multiplicity
_atom_site_calc_flag
Co1 Co 0.61904(4) 0.11259(3) 0.12584(2) 0.02297(14) Uani 1 1 d
Cl1 Cl 0.48557(7) -0.04136(7) 0.10389(4) 0.0300(2) Uani 1 1 d
Cl2 Cl 0.53252(7) 0.29292(7) 0.10560(5) 0.0349(2) Uani 1 1 d
Cl3 Cl 0.80492(7) 0.09574(6) 0.06403(4) 0.0277(2) Uani 1 1 d
S1 S 0.70461(7) 0.08861(7) 0.24572(4) 0.0272(2) Uani 1 1 d
N1 N 0.7885(3) 0.1489(3) 0.48594(15) 0.0262(6) Uani 1 1 d
C1 C 0.5814(3) 0.0951(3) 0.31571(18) 0.0297(7) Uani 1 1 d
C2 C 0.6357(3) 0.0742(3) 0.39267(18) 0.0277(7) Uani 1 1 d
C3 C 0.7148(3) 0.1790(3) 0.41804(18) 0.0282(7) Uani 1 1 d
C4 C 0.7400(4) -0.0703(3) 0.2447(2) 0.0394(9) Uani 1 1 d
H1 H 0.544(3) 0.175(3) 0.3135(17) 0.034(8) Uiso 1 1 d
H2 H 0.527(3) 0.035(3) 0.3065(17) 0.029(8) Uiso 1 1 d
H3 H 0.571(3) 0.061(3) 0.4266(17) 0.031(8) Uiso 1 1 d
H4 H 0.690(3) 0.004(3) 0.3940(15) 0.021(8) Uiso 1 1 d
H5 H 0.773(3) 0.205(3) 0.3826(18) 0.039(10) Uiso 1 1 d
H6 H 0.666(4) 0.244(4) 0.429(2) 0.062(12) Uiso 1 1 d
H7 H 0.782(3) -0.094(3) 0.288(2) 0.047(10) Uiso 1 1 d
H8 H 0.666(4) -0.113(3) 0.2439(19) 0.045(11) Uiso 1 1 d
H9 H 0.791(3) -0.083(3) 0.201(2) 0.058(12) Uiso 1 1 d
H11 H 0.854(3) 0.095(3) 0.4777(19) 0.047(11) Uiso 1 1 d
H12 H 0.825(3) 0.213(3) 0.5053(17) 0.041(10) Uiso 1 1 d
H13 H 0.741(4) 0.110(3) 0.520(2) 0.069(14) Uiso 1 1 d

loop_
_atom_site_aniso_label
_atom_site_aniso_U_11
_atom_site_aniso_U_22
_atom_site_aniso_U_33
_atom_site_aniso_U_23
_atom_site_aniso_U_13
_atom_site_aniso_U_12
Co1 0.0230(2) 0.0221(2) 0.0238(3) 0.00034(17) -0.00078(17) -0.00057(17)
Cl1 0.0266(4) 0.0275(4) 0.0358(5) -0.0012(4) -0.0007(3) -0.0055(3)
Cl2 0.0302(4) 0.0237(4) 0.0509(5) -0.0008(4) -0.0043(4) 0.0033(3)
Cl3 0.0243(4) 0.0268(4) 0.0320(5) 0.0025(3) 0.0038(3) 0.0009(3)
S1 0.0265(4) 0.0326(4) 0.0225(4) -0.0006(3) -0.0011(3) -0.0016(3)
N1 0.0287(16) 0.0278(15) 0.0221(15) -0.0007(13) -0.0028(12) -0.0007(13)
C1 0.0215(16) 0.040(2) 0.0274(19) -0.0002(16) -0.0017(14) -0.0011(16)
C2 0.0201(16) 0.0391(19) 0.0240(18) 0.0006(15) 0.0028(14) -0.0039(15)
C3 0.0323(18) 0.0256(17) 0.0266(19) 0.0024(15) -0.0024(15) 0.0052(15)
C4 0.048(2) 0.038(2) 0.032(2) 0.0003(18) -0.006(2) 0.0079(19)

loop_
_atom_type_symbol
_atom_type_description
_atom_type_scat_dispersion_real
_atom_type_scat_dispersion_imag
_atom_type_scat_source
Co Co 0.3494 0.9721 'International Tables Vol C Tables 4.2.6.8 and 6.1.1.4'
Cl Cl 0.1484 0.1585 'International Tables Vol C Tables 4.2.6.8 and 6.1.1.4'
S S 0.1246 0.1234 'International Tables Vol C Tables 4.2.6.8 and 6.1.1.4'
N N 0.0061 0.0033 'International Tables Vol C Tables 4.2.6.8 and 6.1.1.4'
C C 0.0033 0.0016 'International Tables Vol C Tables 4.2.6.8 and 6.1.1.4'
H H 0.0000 0.0000 'International Tables Vol C Tables 4.2.6.8 and 6.1.1.4'

loop_
_geom_angle_atom_site_label_1
_geom_angle_atom_site_label_2
_geom_angle_atom_site_label_3
_geom_angle
Cl2 Co1 Cl1 113.51(3)
Cl2 Co1 Cl3 110.28(3)
Cl1 Co1 Cl3 112.99(3)
Cl2 Co1 S1 114.05(3)
Cl1 Co1 S1 108.33(3)
Cl3 Co1 S1 96.56(3)
C4 S1 C1 101.18(19)
C4 S1 Co1 100.35(13)
C1 S1 Co1 111.29(11)
C3 N1 H11 114(2)
C3 N1 H12 112(2)
H11 N1 H12 105(3)
C3 N1 H13 113(3)
H11 N1 H13 103(3)
H12 N1 H13 110(3)
C2 C1 S1 111.3(2)
C2 C1 H1 109.2(19)
S1 C1 H1 107.3(18)
C2 C1 H2 107(2)
S1 C1 H2 107.4(19)
H1 C1 H2 115(3)
C3 C2 C1 111.6(3)
C3 C2 H3 109(2)
C1 C2 H3 110.5(19)
C3 C2 H4 107.0(17)
C1 C2 H4 111.5(16)
H3 C2 H4 107(3)
N1 C3 C2 111.5(3)
N1 C3 H5 106.9(19)
C2 C3 H5 113(2)
N1 C3 H6 107(2)
C2 C3 H6 111(2)
H5 C3 H6 106(3)
S1 C4 H7 111(2)
S1 C4 H8 109(2)
H7 C4 H8 106(3)
S1 C4 H9 105(2)
H7 C4 H9 113(3)
H8 C4 H9 112(3)

loop_
_geom_bond_atom_site_label_1
_geom_bond_atom_site_label_2
_geom_bond_distance
Co1 Cl2 2.2331(8)
Co1 Cl1 2.2510(8)
Co1 Cl3 2.2636(8)
Co1 S1 2.3650(9)
S1 C4 1.806(4)
S1 C1 1.816(3)
N1 C3 1.492(4)
N1 H11 0.92(4)
N1 H12 0.88(4)
N1 H13 0.91(4)
C1 C2 1.524(4)
C1 H1 0.97(3)
C1 H2 0.90(3)
C2 C3 1.505(5)
C2 H3 0.93(3)
C2 H4 0.96(3)
C3 H5 0.93(3)
C3 H6 0.91(4)
C4 H7 0.94(4)
C4 H8 0.91(4)
C4 H9 0.97(4)
